data_4118120
loop_
_publ_author_name
'Gen Onodera'
'Yoshihisa Shimizu'
'Jun-na Kimura'
'Junya Kobayashi'
'Yukiko Ebihara'
'Kei Kondo'
'Ken Sakata'
'Ryo Takeuchi'

_publ_section_title
;
 Iridium-Catalyzed [2 + 2 + 2] Cycloaddition of \a,\w-Diynes with Nitriles
;
_journal_name_full 'Journal of the American Chemical Society'
_journal_page_first 10515
_journal_page_last 10531
_journal_paper_doi 10.1021/ja3028394
_journal_volume 134
_journal_year 2012
_chemical_formula_sum 'C41 H37 N5 O8'
_chemical_formula_weight 727.76
_chemical_name_systematic
;
 ?
;
_space_group_IT_number 2
_symmetry_cell_setting triclinic
_symmetry_space_group_name_Hall '-P 1'
_symmetry_space_group_name_H-M 'P -1'
_atom_sites_solution_hydrogens geom
_atom_sites_solution_primary direct
_atom_sites_solution_secondary difmap
_audit_creation_method SHELXL-97
_cell_angle_alpha 94.613(2)
_cell_angle_beta 93.838(2)
_cell_angle_gamma 114.6410(10)
_cell_formula_units_Z 2
_cell_length_a 10.9994(13)
_cell_length_b 11.0376(13)
_cell_length_c 15.942(3)
_cell_measurement_reflns_used 3022
_cell_measurement_temperature 90
_cell_measurement_theta_max 24.06
_cell_measurement_theta_min 2.28
_cell_volume 1742.7(4)
_computing_cell_refinement 'Bruker SAINT'
_computing_data_collection 'Bruker APEX2'
_computing_data_reduction 'Bruker SAINT'
_computing_molecular_graphics 'Yadokari-XG 2009 (Wakita Nemoto et al., 2009)'
_computing_publication_material 'Yadokari-XG 2009 (Wakita,Nemoto et al., 2009)'
_computing_structure_refinement 'SHELXL-97 (Sheldrick, 1997)'
_computing_structure_solution 'SHELXS-97 (Sheldrick, 1990)'
_diffrn_ambient_temperature 90
_diffrn_detector_area_resol_mean 8.333
_diffrn_measured_fraction_theta_full 0.972
_diffrn_measured_fraction_theta_max 0.972
_diffrn_measurement_device_type 'Bruker APEX-II CCD'
_diffrn_measurement_method '\f and \w scans'
_diffrn_radiation_monochromator graphite
_diffrn_radiation_source 'fine-focus sealed tube'
_diffrn_radiation_type MoK\a
_diffrn_radiation_wavelength 0.71073
_diffrn_reflns_av_R_equivalents 0.0175
_diffrn_reflns_av_sigmaI/netI 0.0461
_diffrn_reflns_limit_h_max 12
_diffrn_reflns_limit_h_min -12
_diffrn_reflns_limit_k_max 12
_diffrn_reflns_limit_k_min -12
_diffrn_reflns_limit_l_max 8
_diffrn_reflns_limit_l_min -18
_diffrn_reflns_number 7398
_diffrn_reflns_theta_full 24.08
_diffrn_reflns_theta_max 24.08
_diffrn_reflns_theta_min 1.29
_diffrn_standards_number 0
_exptl_absorpt_coefficient_mu 0.098
_exptl_absorpt_correction_T_max 0.9807
_exptl_absorpt_correction_T_min 0.9527
_exptl_absorpt_correction_type empirical
_exptl_absorpt_process_details 'SADABS Sheldrick 1996'
_exptl_crystal_colour white
_exptl_crystal_density_diffrn 1.387
_exptl_crystal_description block
_exptl_crystal_F_000 764
_exptl_crystal_size_max 0.50
_exptl_crystal_size_mid 0.40
_exptl_crystal_size_min 0.20
_refine_diff_density_max 0.528
_refine_diff_density_min -0.552
_refine_diff_density_rms 0.121
_refine_ls_extinction_coef 0.0009(8)
_refine_ls_extinction_method none
_refine_ls_goodness_of_fit_ref 1.192
_refine_ls_hydrogen_treatment constr
_refine_ls_matrix_type full
_refine_ls_number_parameters 493
_refine_ls_number_reflns 5388
_refine_ls_number_restraints 0
_refine_ls_restrained_S_all 1.192
_refine_ls_R_factor_all 0.0973
_refine_ls_R_factor_gt 0.0761
_refine_ls_shift/su_max 0.000
_refine_ls_shift/su_mean 0.000
_refine_ls_structure_factor_coef Fsqd
_refine_ls_weighting_details 'calc w=1/[\s^2^(Fo^2^)+(0.2000P)^2^+0.0000P] where P=(Fo^2^+2Fc^2^)/3'
_refine_ls_weighting_scheme calc
_refine_ls_wR_factor_gt 0.2411
_refine_ls_wR_factor_ref 0.2914
_reflns_number_gt 4054
_reflns_number_total 5388
_reflns_threshold_expression >2sigma(I)
_cod_data_source_file ja3028394_si_006.cif
_cod_data_source_block shimizu4
_cod_database_code 4118120

loop_
_symmetry_equiv_pos_as_xyz
'x, y, z'
'-x, -y, -z'

loop_
_atom_site_label
_atom_site_type_symbol
_atom_site_fract_x
_atom_site_fract_y
_atom_site_fract_z
_atom_site_U_iso_or_equiv
_atom_site_adp_type
_atom_site_occupancy
_atom_site_symmetry_multiplicity
_atom_site_calc_flag
_atom_site_refinement_flags
O6 O 0.5593(3) 0.6149(3) 0.37175(18) 0.0220(7) Uani 1 1 d .
N4 N 0.9984(3) 1.2441(3) 0.5247(2) 0.0204(8) Uani 1 1 d .
O5 O 0.6622(3) 0.5937(3) 0.49163(19) 0.0267(8) Uani 1 1 d .
N3 N 1.1222(3) 1.3117(3) 0.7406(2) 0.0176(8) Uani 1 1 d .
O8 O 0.4317(3) 0.7276(3) 0.51149(19) 0.0271(8) Uani 1 1 d .
N2 N 1.2408(3) 1.4607(3) 0.9498(2) 0.0206(8) Uani 1 1 d .
O7 O 0.4826(3) 0.8768(3) 0.4178(2) 0.0327(8) Uani 1 1 d .
O2 O 1.4333(3) 1.1000(3) 1.20511(19) 0.0297(8) Uani 1 1 d .
C36 C 0.9289(4) 1.1492(4) 0.4591(2) 0.0181(9) Uani 1 1 d .
C5 C 1.2713(4) 1.5267(4) 1.0998(3) 0.0185(9) Uani 1 1 d .
C37 C 0.9607(4) 1.1873(4) 0.3748(2) 0.0169(9) Uani 1 1 d .
O1 O 1.5767(3) 1.1268(3) 1.1071(2) 0.0328(8) Uani 1 1 d .
C6 C 1.2872(4) 1.4444(4) 1.0260(3) 0.0198(9) Uani 1 1 d .
C19 C 1.1925(4) 1.4172(4) 0.8003(3) 0.0192(9) Uani 1 1 d .
C24 C 0.9853(4) 1.2161(4) 0.6052(3) 0.0173(9) Uani 1 1 d .
C23 C 1.0677(4) 1.3346(4) 0.6701(3) 0.0182(9) Uani 1 1 d .
C27 C 0.8215(3) 0.9970(4) 0.5589(2) 0.0154(9) Uani 1 1 d .
C15 C 1.3504(4) 1.2784(4) 0.9622(3) 0.0186(9) Uani 1 1 d .
C35 C 0.8365(4) 1.0223(4) 0.4751(3) 0.0187(9) Uani 1 1 d .
C25 C 0.8984(4) 1.0915(4) 0.6275(3) 0.0199(9) Uani 1 1 d .
C26 C 0.8815(4) 1.0559(4) 0.7155(3) 0.0222(10) Uani 1 1 d .
H1 H 0.9488 1.0242 0.7338 0.033 Uiso 1 1 calc R
H2 H 0.7911 0.9848 0.7170 0.033 Uiso 1 1 calc R
H3 H 0.8934 1.1353 0.7535 0.033 Uiso 1 1 calc R
C32 C 0.5132(4) 0.8094(4) 0.4629(3) 0.0203(10) Uani 1 1 d .
C41 C 0.9065(4) 1.1417(4) 0.2304(3) 0.0262(10) Uani 1 1 d .
H4 H 0.8466 1.0871 0.1828 0.031 Uiso 1 1 calc R
C34 C 0.7462(4) 0.8998(4) 0.4149(3) 0.0212(10) Uani 1 1 d .
H5 H 0.7991 0.8577 0.3870 0.025 Uiso 1 1 calc R
H6 H 0.6945 0.9233 0.3709 0.025 Uiso 1 1 calc R
C9 C 1.3799(4) 1.1698(4) 1.0775(3) 0.0223(10) Uani 1 1 d .
C30 C 0.6260(4) 0.6596(4) 0.4485(3) 0.0181(9) Uani 1 1 d .
C18 C 1.2481(4) 1.3882(4) 0.8803(2) 0.0170(9) Uani 1 1 d .
C22 C 1.0830(4) 1.4626(4) 0.6534(3) 0.0200(9) Uani 1 1 d .
H7 H 1.0456 1.4762 0.6014 0.024 Uiso 1 1 calc R
C39 C 1.1064(4) 1.3321(4) 0.2846(3) 0.0261(10) Uani 1 1 d .
H8 H 1.1858 1.4080 0.2767 0.031 Uiso 1 1 calc R
C7 C 1.3419(4) 1.3523(4) 1.0348(2) 0.0182(9) Uani 1 1 d .
C14 C 1.4110(4) 1.1844(4) 0.9860(3) 0.0224(10) Uani 1 1 d .
H9 H 1.5091 1.2240 0.9822 0.027 Uiso 1 1 calc R
H10 H 1.3677 1.0971 0.9498 0.027 Uiso 1 1 calc R
C21 C 1.1558(4) 1.5700(4) 0.7165(3) 0.0237(10) Uani 1 1 d .
H11 H 1.1682 1.6585 0.7083 0.028 Uiso 1 1 calc R
C16 C 1.3044(4) 1.2948(4) 0.8819(3) 0.0193(9) Uani 1 1 d .
C29 C 0.6506(4) 0.8046(4) 0.4730(3) 0.0197(9) Uani 1 1 d .
C3 C 1.1477(4) 1.6358(4) 1.1654(3) 0.0247(10) Uani 1 1 d .
H12 H 1.0709 1.6545 1.1664 0.030 Uiso 1 1 calc R
C1 C 1.3525(4) 1.6482(4) 1.2301(3) 0.0225(10) Uani 1 1 d .
H13 H 1.4198 1.6804 1.2772 0.027 Uiso 1 1 calc R
C17 C 1.3152(4) 1.2161(4) 0.8036(3) 0.0206(9) Uani 1 1 d .
H14 H 1.3756 1.1741 0.8176 0.031 Uiso 1 1 calc R
H15 H 1.3511 1.2766 0.7606 0.031 Uiso 1 1 calc R
H16 H 1.2259 1.1465 0.7816 0.031 Uiso 1 1 calc R
C2 C 1.2471(4) 1.6845(4) 1.2315(3) 0.0229(10) Uani 1 1 d .
H17 H 1.2437 1.7425 1.2778 0.028 Uiso 1 1 calc R
C8 C 1.3907(4) 1.3095(4) 1.1117(3) 0.0204(9) Uani 1 1 d .
H18 H 1.3327 1.3031 1.1576 0.024 Uiso 1 1 calc R
H19 H 1.4847 1.3720 1.1328 0.024 Uiso 1 1 calc R
C20 C 1.2092(4) 1.5456(4) 0.7908(3) 0.0219(10) Uani 1 1 d .
H20 H 1.2569 1.6169 0.8348 0.026 Uiso 1 1 calc R
C40 C 1.0207(4) 1.2504(4) 0.2161(3) 0.0249(10) Uani 1 1 d .
H21 H 1.0398 1.2686 0.1600 0.030 Uiso 1 1 calc R
C31 C 0.5289(4) 0.4766(4) 0.3409(3) 0.0260(10) Uani 1 1 d .
H22 H 0.6121 0.4640 0.3441 0.039 Uiso 1 1 calc R
H23 H 0.4881 0.4565 0.2819 0.039 Uiso 1 1 calc R
H24 H 0.4659 0.4161 0.3758 0.039 Uiso 1 1 calc R
C10 C 1.4746(4) 1.1282(4) 1.1299(3) 0.0224(10) Uani 1 1 d .
C28 C 0.7179(4) 0.8564(4) 0.5643(3) 0.0188(9) Uani 1 1 d .
H25 H 0.6514 0.8572 0.6029 0.023 Uiso 1 1 calc R
H26 H 0.7611 0.7999 0.5847 0.023 Uiso 1 1 calc R
C11 C 1.5151(5) 1.0582(5) 1.2602(3) 0.0344(11) Uani 1 1 d .
H27 H 1.5226 0.9802 1.2314 0.052 Uiso 1 1 calc R
H28 H 1.4730 1.0342 1.3123 0.052 Uiso 1 1 calc R
H29 H 1.6050 1.1320 1.2742 0.052 Uiso 1 1 calc R
C33 C 0.2952(4) 0.7169(6) 0.5059(4) 0.0426(13) Uani 1 1 d .
H30 H 0.2967 0.8032 0.5276 0.064 Uiso 1 1 calc R
H31 H 0.2412 0.6474 0.5396 0.064 Uiso 1 1 calc R
H32 H 0.2556 0.6930 0.4466 0.064 Uiso 1 1 calc R
C12 C 1.2342(4) 1.0653(4) 1.0779(3) 0.0211(9) Uani 1 1 d .
O3 O 1.1440(3) 1.0897(3) 1.1001(2) 0.0292(8) Uani 1 1 d .
O4 O 1.2189(3) 0.9442(3) 1.0447(2) 0.0299(8) Uani 1 1 d .
C13 C 1.0802(4) 0.8421(5) 1.0305(3) 0.0363(12) Uani 1 1 d .
H33 H 1.0413 0.8307 1.0845 0.054 Uiso 1 1 calc R
H34 H 1.0786 0.7568 1.0065 0.054 Uiso 1 1 calc R
H35 H 1.0276 0.8703 0.9911 0.054 Uiso 1 1 calc R
N1 N 1.3654(3) 1.5694(3) 1.1655(2) 0.0212(8) Uani 1 1 d .
N5 N 0.8754(3) 1.1089(3) 0.3075(2) 0.0249(9) Uani 1 1 d .
C4 C 1.1610(4) 1.5585(4) 1.0968(3) 0.0244(10) Uani 1 1 d .
H37 H 1.0960 1.5276 1.0485 0.029 Uiso 1 1 calc R
C38 C 1.0754(4) 1.3022(4) 0.3652(3) 0.0220(10) Uani 1 1 d .
H36 H 1.1315 1.3591 0.4134 0.026 Uiso 1 1 calc R

loop_
_atom_site_aniso_label
_atom_site_aniso_U_11
_atom_site_aniso_U_22
_atom_site_aniso_U_33
_atom_site_aniso_U_23
_atom_site_aniso_U_13
_atom_site_aniso_U_12
O6 0.0214(15) 0.0160(15) 0.0235(16) -0.0083(12) -0.0029(13) 0.0055(12)
N4 0.0064(15) 0.0194(18) 0.028(2) -0.0123(15) 0.0012(14) 0.0008(14)
O5 0.0196(15) 0.0256(17) 0.0271(17) -0.0086(14) -0.0041(13) 0.0051(13)
N3 0.0091(16) 0.0216(18) 0.0153(18) -0.0070(14) -0.0002(14) 0.0017(14)
O8 0.0109(14) 0.0321(17) 0.0380(19) 0.0076(14) 0.0087(13) 0.0073(13)
N2 0.0095(16) 0.0180(18) 0.025(2) -0.0106(15) 0.0008(15) -0.0007(14)
O7 0.0233(16) 0.043(2) 0.0336(19) 0.0067(16) 0.0075(14) 0.0145(15)
O2 0.0231(16) 0.0401(19) 0.0279(18) 0.0002(14) 0.0051(14) 0.0156(14)
C36 0.0079(18) 0.027(2) 0.015(2) -0.0092(17) -0.0009(16) 0.0052(17)
C5 0.0138(19) 0.017(2) 0.019(2) -0.0047(17) 0.0007(17) 0.0027(16)
C37 0.0110(18) 0.019(2) 0.019(2) -0.0039(16) 0.0014(16) 0.0055(16)
O1 0.0220(16) 0.045(2) 0.0347(19) -0.0040(15) 0.0034(14) 0.0184(15)
C6 0.0093(18) 0.020(2) 0.020(2) -0.0101(17) 0.0000(17) -0.0013(16)
C19 0.0063(18) 0.021(2) 0.022(2) -0.0095(17) 0.0053(16) -0.0009(16)
C24 0.0085(18) 0.020(2) 0.019(2) -0.0103(17) -0.0004(16) 0.0046(17)
C23 0.0085(18) 0.020(2) 0.020(2) -0.0078(17) 0.0045(17) 0.0015(16)
C27 0.0083(18) 0.017(2) 0.020(2) -0.0045(16) 0.0020(16) 0.0057(16)
C15 0.0095(18) 0.017(2) 0.021(2) -0.0058(16) 0.0031(17) -0.0010(16)
C35 0.0096(18) 0.016(2) 0.026(2) -0.0105(17) 0.0010(17) 0.0038(16)
C25 0.0091(18) 0.022(2) 0.022(2) -0.0092(17) 0.0034(17) 0.0025(17)
C26 0.015(2) 0.024(2) 0.019(2) -0.0087(17) 0.0000(17) 0.0021(17)
C32 0.016(2) 0.022(2) 0.017(2) -0.0077(18) -0.0002(18) 0.0047(18)
C41 0.033(2) 0.020(2) 0.020(2) -0.0071(17) 0.0030(19) 0.007(2)
C34 0.0120(19) 0.022(2) 0.021(2) -0.0098(17) 0.0015(17) 0.0012(17)
C9 0.015(2) 0.021(2) 0.026(2) -0.0077(18) 0.0023(18) 0.0051(18)
C30 0.0059(18) 0.025(2) 0.017(2) -0.0075(18) -0.0006(16) 0.0026(17)
C18 0.0082(18) 0.017(2) 0.016(2) -0.0049(16) 0.0030(16) -0.0024(16)
C22 0.0133(19) 0.023(2) 0.019(2) -0.0039(17) 0.0018(17) 0.0041(17)
C39 0.015(2) 0.026(2) 0.032(3) -0.0025(19) 0.0079(19) 0.0046(18)
C7 0.0105(18) 0.017(2) 0.019(2) -0.0068(16) 0.0010(16) -0.0003(16)
C14 0.017(2) 0.020(2) 0.026(2) -0.0078(18) 0.0038(18) 0.0058(17)
C21 0.0117(19) 0.019(2) 0.033(3) -0.0114(18) 0.0026(18) 0.0021(17)
C16 0.0098(18) 0.016(2) 0.023(2) -0.0085(17) 0.0035(17) -0.0025(16)
C29 0.0114(19) 0.022(2) 0.021(2) -0.0070(17) 0.0031(17) 0.0032(17)
C3 0.020(2) 0.029(2) 0.027(2) -0.0051(19) 0.0017(19) 0.0132(19)
C1 0.018(2) 0.023(2) 0.018(2) -0.0095(17) -0.0024(17) 0.0046(18)
C17 0.014(2) 0.021(2) 0.021(2) -0.0087(17) 0.0004(17) 0.0046(17)
C2 0.021(2) 0.022(2) 0.023(2) -0.0063(17) 0.0051(18) 0.0070(18)
C8 0.015(2) 0.020(2) 0.022(2) -0.0077(17) -0.0010(17) 0.0052(17)
C20 0.0113(19) 0.024(2) 0.022(2) -0.0139(17) -0.0011(17) 0.0026(17)
C40 0.031(2) 0.028(2) 0.018(2) 0.0025(18) 0.0093(19) 0.014(2)
C31 0.024(2) 0.018(2) 0.027(2) -0.0135(18) -0.0012(19) 0.0035(18)
C10 0.019(2) 0.017(2) 0.027(2) -0.0090(17) 0.0016(18) 0.0045(17)
C28 0.0135(19) 0.017(2) 0.019(2) -0.0049(17) 0.0023(17) 0.0010(16)
C11 0.030(2) 0.044(3) 0.031(3) 0.000(2) -0.002(2) 0.019(2)
C33 0.014(2) 0.067(4) 0.051(3) 0.016(3) 0.010(2) 0.019(2)
C12 0.017(2) 0.019(2) 0.021(2) -0.0065(17) -0.0008(18) 0.0043(18)
O3 0.0183(15) 0.0291(17) 0.0346(18) -0.0081(14) 0.0041(14) 0.0066(13)
O4 0.0217(16) 0.0203(16) 0.0392(19) -0.0085(14) 0.0011(14) 0.0029(13)
C13 0.024(2) 0.023(2) 0.044(3) -0.011(2) -0.005(2) -0.004(2)
N1 0.0150(17) 0.0187(18) 0.024(2) -0.0079(15) 0.0024(15) 0.0029(14)
N5 0.0232(19) 0.0205(19) 0.020(2) -0.0091(15) 0.0025(16) 0.0009(15)
C4 0.017(2) 0.027(2) 0.024(2) -0.0091(18) -0.0032(18) 0.0076(18)
C38 0.0101(19) 0.022(2) 0.028(2) -0.0076(18) 0.0014(18) 0.0027(17)

loop_
_atom_type_symbol
_atom_type_description
_atom_type_scat_dispersion_real
_atom_type_scat_dispersion_imag
_atom_type_scat_source
C C 0.0033 0.0016 'International Tables Vol C Tables 4.2.6.8 and 6.1.1.4'
H H 0.0000 0.0000 'International Tables Vol C Tables 4.2.6.8 and 6.1.1.4'
N N 0.0061 0.0033 'International Tables Vol C Tables 4.2.6.8 and 6.1.1.4'
O O 0.0106 0.0060 'International Tables Vol C Tables 4.2.6.8 and 6.1.1.4'

loop_
_geom_angle_atom_site_label_1
_geom_angle_atom_site_label_2
_geom_angle_atom_site_label_3
_geom_angle
C30 O6 C31 115.9(3)
C24 N4 C36 120.8(4)
C23 N3 C19 118.1(4)
C32 O8 C33 116.1(4)
C6 N2 C18 119.8(3)
C10 O2 C11 115.9(3)
N4 C36 C35 119.5(4)
N4 C36 C37 115.9(4)
C35 C36 C37 124.6(3)
N1 C5 C4 122.5(4)
N1 C5 C6 118.1(3)
C4 C5 C6 119.5(4)
N5 C37 C38 121.5(4)
N5 C37 C36 118.0(3)
C38 C37 C36 120.5(4)
N2 C6 C7 121.3(4)
N2 C6 C5 115.9(4)
C7 C6 C5 122.8(4)
N3 C19 C20 122.7(4)
N3 C19 C18 117.1(4)
C20 C19 C18 120.2(3)
N4 C24 C25 123.8(3)
N4 C24 C23 113.5(4)
C25 C24 C23 122.6(4)
N3 C23 C22 123.4(4)
N3 C23 C24 117.9(4)
C22 C23 C24 118.7(4)
C35 C27 C25 122.6(4)
C35 C27 C28 111.4(3)
C25 C27 C28 126.0(4)
C7 C15 C16 121.2(4)
C7 C15 C14 109.9(3)
C16 C15 C14 128.9(3)
C27 C35 C36 118.6(3)
C27 C35 C34 110.9(4)
C36 C35 C34 130.5(4)
C27 C25 C24 114.6(4)
C27 C25 C26 119.8(4)
C24 C25 C26 125.6(3)
C25 C26 H1 109.5
C25 C26 H2 109.5
H1 C26 H2 109.5
C25 C26 H3 109.5
H1 C26 H3 109.5
H2 C26 H3 109.5
O7 C32 O8 124.5(4)
O7 C32 C29 125.7(4)
O8 C32 C29 109.8(4)
N5 C41 C40 123.7(4)
N5 C41 H4 118.2
C40 C41 H4 118.2
C35 C34 C29 103.8(3)
C35 C34 H5 111.0
C29 C34 H5 111.0
C35 C34 H6 111.0
C29 C34 H6 111.0
H5 C34 H6 109.0
C14 C9 C10 113.3(3)
C14 C9 C12 109.0(3)
C10 C9 C12 109.2(4)
C14 C9 C8 103.7(3)
C10 C9 C8 112.5(3)
C12 C9 C8 108.9(3)
O5 C30 O6 124.0(4)
O5 C30 C29 125.5(4)
O6 C30 C29 110.5(4)
N2 C18 C16 123.5(4)
N2 C18 C19 113.6(3)
C16 C18 C19 122.9(3)
C23 C22 C21 117.2(4)
C23 C22 H7 121.4
C21 C22 H7 121.4
C40 C39 C38 119.0(4)
C40 C39 H8 120.5
C38 C39 H8 120.5
C15 C7 C6 118.6(4)
C15 C7 C8 110.1(3)
C6 C7 C8 131.3(4)
C15 C14 C9 101.5(3)
C15 C14 H9 111.5
C9 C14 H9 111.5
C15 C14 H10 111.5
C9 C14 H10 111.5
H9 C14 H10 109.3
C20 C21 C22 119.3(4)
C20 C21 H11 120.3
C22 C21 H11 120.3
C15 C16 C18 115.6(3)
C15 C16 C17 121.1(4)
C18 C16 C17 123.3(4)
C30 C29 C32 106.9(3)
C30 C29 C28 112.0(3)
C32 C29 C28 110.4(3)
C30 C29 C34 111.3(3)
C32 C29 C34 109.8(3)
C28 C29 C34 106.5(3)
C2 C3 C4 118.6(4)
C2 C3 H12 120.7
C4 C3 H12 120.7
N1 C1 C2 123.6(4)
N1 C1 H13 118.2
C2 C1 H13 118.2
C16 C17 H14 109.5
C16 C17 H15 109.5
H14 C17 H15 109.5
C16 C17 H16 109.5
H14 C17 H16 109.5
H15 C17 H16 109.5
C3 C2 C1 118.9(4)
C3 C2 H17 120.6
C1 C2 H17 120.6
C7 C8 C9 101.9(3)
C7 C8 H18 111.4
C9 C8 H18 111.4
C7 C8 H19 111.4
C9 C8 H19 111.4
H18 C8 H19 109.2
C19 C20 C21 119.2(4)
C19 C20 H20 120.4
C21 C20 H20 120.4
C39 C40 C41 118.6(4)
C39 C40 H21 120.7
C41 C40 H21 120.7
O6 C31 H22 109.5
O6 C31 H23 109.5
H22 C31 H23 109.5
O6 C31 H24 109.5
H22 C31 H24 109.5
H23 C31 H24 109.5
O1 C10 O2 124.4(4)
O1 C10 C9 124.4(4)
O2 C10 C9 111.0(3)
C27 C28 C29 104.3(3)
C27 C28 H25 110.9
C29 C28 H25 110.9
C27 C28 H26 110.9
C29 C28 H26 110.9
H25 C28 H26 108.9
O2 C11 H27 109.5
O2 C11 H28 109.5
H27 C11 H28 109.5
O2 C11 H29 109.5
H27 C11 H29 109.5
H28 C11 H29 109.5
O8 C33 H30 109.5
O8 C33 H31 109.5
H30 C33 H31 109.5
O8 C33 H32 109.5
H30 C33 H32 109.5
H31 C33 H32 109.5
O3 C12 O4 124.1(4)
O3 C12 C9 124.9(4)
O4 C12 C9 110.8(3)
C12 O4 C13 115.1(3)
O4 C13 H33 109.5
O4 C13 H34 109.5
H33 C13 H34 109.5
O4 C13 H35 109.5
H33 C13 H35 109.5
H34 C13 H35 109.5
C5 N1 C1 117.3(3)
C41 N5 C37 117.9(4)
C3 C4 C5 119.0(4)
C3 C4 H37 120.5
C5 C4 H37 120.5
C39 C38 C37 119.2(4)
C39 C38 H36 120.4
C37 C38 H36 120.4

loop_
_geom_bond_atom_site_label_1
_geom_bond_atom_site_label_2
_geom_bond_distance
O6 C30 1.327(5)
O6 C31 1.455(5)
N4 C24 1.348(5)
N4 C36 1.351(5)
O5 C30 1.202(5)
N3 C23 1.331(5)
N3 C19 1.353(5)
O8 C32 1.323(5)
O8 C33 1.452(5)
N2 C6 1.340(6)
N2 C18 1.341(5)
O7 C32 1.203(5)
O2 C10 1.325(5)
O2 C11 1.448(5)
C36 C35 1.402(6)
C36 C37 1.461(6)
C5 N1 1.325(5)
C5 C4 1.396(6)
C5 C6 1.493(5)
C37 N5 1.350(5)
C37 C38 1.395(6)
O1 C10 1.208(5)
C6 C7 1.392(6)
C19 C20 1.374(6)
C19 C18 1.492(6)
C24 C25 1.399(6)
C24 C23 1.507(5)
C23 C22 1.402(6)
C27 C35 1.393(6)
C27 C25 1.399(5)
C27 C28 1.508(5)
C15 C7 1.392(5)
C15 C16 1.398(6)
C15 C14 1.506(6)
C35 C34 1.510(5)
C25 C26 1.490(6)
C26 H1 0.9800
C26 H2 0.9800
C26 H3 0.9800
C32 C29 1.533(5)
C41 N5 1.335(6)
C41 C40 1.376(6)
C41 H4 0.9500
C34 C29 1.560(6)
C34 H5 0.9900
C34 H6 0.9900
C9 C14 1.526(6)
C9 C10 1.529(6)
C9 C12 1.536(6)
C9 C8 1.547(5)
C30 C29 1.520(6)
C18 C16 1.407(6)
C22 C21 1.403(5)
C22 H7 0.9500
C39 C40 1.375(6)
C39 C38 1.382(6)
C39 H8 0.9500
C7 C8 1.493(6)
C14 H9 0.9900
C14 H10 0.9900
C21 C20 1.382(6)
C21 H11 0.9500
C16 C17 1.502(5)
C29 C28 1.537(6)
C3 C2 1.364(6)
C3 C4 1.386(6)
C3 H12 0.9500
C1 N1 1.347(5)
C1 C2 1.376(6)
C1 H13 0.9500
C17 H14 0.9800
C17 H15 0.9800
C17 H16 0.9800
C2 H17 0.9500
C8 H18 0.9900
C8 H19 0.9900
C20 H20 0.9500
C40 H21 0.9500
C31 H22 0.9800
C31 H23 0.9800
C31 H24 0.9800
C28 H25 0.9900
C28 H26 0.9900
C11 H27 0.9800
C11 H28 0.9800
C11 H29 0.9800
C33 H30 0.9800
C33 H31 0.9800
C33 H32 0.9800
C12 O3 1.199(5)
C12 O4 1.334(5)
O4 C13 1.458(5)
C13 H33 0.9800
C13 H34 0.9800
C13 H35 0.9800
C4 H37 0.9500
C38 H36 0.9500

loop_
_cod_related_entry_id
_cod_related_entry_database
_cod_related_entry_code
1 ChemSpider 30660637
